data_2241847
loop_
_publ_author_name
'Poplevin, Dmitry S.'
'Zubkov, Fedor I.'
'Dorovatovskii, Pavel V.'
'Zubavichus, Yan V.'
'Khrustalev, Victor N.'

_publ_section_title
;
 Crystal structures of the two epimers from the unusual thermal
 C6-epimerization of
 5-oxo-1,2,3,5,5a,6,7,9b-octahydro-7,9a-epoxypyrrolo[2,1-<i>a</i>]isoindole-6-carboxylic
 acid, 5a(<i>RS</i>),6(<i>SR</i>),7(<i>RS</i>),9a(<i>SR</i>),9b(<i>SR</i>)
 and 5a(<i>RS</i>),6(<i>RS</i>),7(<i>RS</i>),9a(<i>SR</i>),9b(<i>SR</i>)
;
_journal_coeditor_code ZS2368
_journal_issue 10
_journal_name_full 'Acta Crystallographica Section E'
_journal_page_first 1429
_journal_page_last 1433
_journal_paper_doi 10.1107/S2056989016014420
_journal_volume 72
_journal_year 2016
_chemical_formula_iupac 'C12 H13 N O4'
_chemical_formula_moiety 'C12 H13 N O4'
_chemical_formula_sum 'C12 H13 N O4'
_chemical_formula_weight 235.23
_chemical_melting_point_gt 413
_chemical_melting_point_lt 414
_chemical_name_systematic
'5a(<i>RS</i>),6(<i>SR</i>),7(<i>RS</i>),9a(<i>SR</i>),9b(<i>SR</i>)-5-Oxo-1,2,3,5,5a,6,7,9b-octahydro-7,9a-epoxypyrrolo[2,1-<i>a</i>]isoindole-6-carboxylic acid'
_space_group_crystal_system monoclinic
_space_group_IT_number 14
_space_group_name_Hall '-P 2ybc'
_space_group_name_H-M_alt 'P 1 21/c 1'
_symmetry_space_group_name_Hall '-P 2ybc'
_symmetry_space_group_name_H-M 'P 1 21/c 1'
_atom_sites_solution_hydrogens mixed
_atom_sites_solution_primary difmap
_atom_sites_solution_secondary difmap
_audit_creation_method SHELXL-2014/7
_cell_angle_alpha 90
_cell_angle_beta 100.91(3)
_cell_angle_gamma 90
_cell_formula_units_Z 4
_cell_length_a 11.045(2)
_cell_length_b 9.2023(18)
_cell_length_c 11.062(2)
_cell_measurement_reflns_used 600
_cell_measurement_temperature 100(2)
_cell_measurement_theta_max 38.0
_cell_measurement_theta_min 4.5
_cell_volume 1104.0(4)
_computing_cell_refinement
;
<i>i</i>Mosflm (Battye <i>et al.</i>, 2011)
;
_computing_data_collection
;
<i>Automar</i> (MarXperts, 2015)
;
_computing_data_reduction
;
<i>i</i>Mosflm (Battye <i>et al.</i>, 2011)
;
_computing_molecular_graphics
;
SHELXTL (Sheldrick, 2008)
;
_computing_publication_material
;
SHELXTL (Sheldrick, 2008)
;
_computing_structure_refinement
;
SHELXL-2014 (Sheldrick, 2015)
;
_computing_structure_solution
;
SHELXS97 (Sheldrick, 2008)
;
_diffrn_ambient_temperature 100(2)
_diffrn_measured_fraction_theta_full 0.989
_diffrn_measured_fraction_theta_max 0.954
_diffrn_measurement_device_type 'MAR CCD'
_diffrn_measurement_method '\f scan'
_diffrn_radiation_type synchrotron
_diffrn_radiation_wavelength 0.96990
_diffrn_reflns_av_R_equivalents 0.0854
_diffrn_reflns_limit_h_max 14
_diffrn_reflns_limit_h_min -13
_diffrn_reflns_limit_k_max 10
_diffrn_reflns_limit_k_min -11
_diffrn_reflns_limit_l_max 13
_diffrn_reflns_limit_l_min -13
_diffrn_reflns_number 12183
_diffrn_reflns_theta_full 35.587
_diffrn_reflns_theta_max 38.472
_diffrn_reflns_theta_min 4.448
_exptl_absorpt_coefficient_mu 0.229
_exptl_absorpt_correction_T_max 0.960
_exptl_absorpt_correction_T_min 0.950
_exptl_absorpt_correction_type multi-scan
_exptl_absorpt_process_details
;
(<i>SCALA</i>; Evans, 2006)
;
_exptl_crystal_colour colourless
_exptl_crystal_density_diffrn 1.415
_exptl_crystal_description prism
_exptl_crystal_F_000 496
_exptl_crystal_size_max 0.20
_exptl_crystal_size_mid 0.15
_exptl_crystal_size_min 0.15
_refine_diff_density_max 0.425
_refine_diff_density_min -0.433
_refine_ls_extinction_coef 0.104(9)
_refine_ls_extinction_expression Fc^*^=kFc[1+0.001xFc^2^\l^3^/sin(2\q)]^-1/4^
_refine_ls_extinction_method
;
SHELXL-2014/7 (Sheldrick, 2015)
;
_refine_ls_goodness_of_fit_ref 1.016
_refine_ls_hydrogen_treatment mixed
_refine_ls_matrix_type full
_refine_ls_number_parameters 158
_refine_ls_number_reflns 2329
_refine_ls_number_restraints 0
_refine_ls_restrained_S_all 1.016
_refine_ls_R_factor_all 0.0838
_refine_ls_R_factor_gt 0.0718
_refine_ls_shift/su_max 0.000
_refine_ls_shift/su_mean 0.000
_refine_ls_structure_factor_coef Fsqd
_refine_ls_weighting_details 'w=1/[\s^2^(Fo^2^)+(0.08P)^2^+1.0P] where P=(Fo^2^+2Fc^2^)/3'
_refine_ls_weighting_scheme calc
_refine_ls_wR_factor_gt 0.1757
_refine_ls_wR_factor_ref 0.1890
_reflns_number_gt 1864
_reflns_number_total 2329
_reflns_threshold_expression 'I > 2\s(I)'
_cod_data_source_file zs2368sup1.cif
_cod_data_source_block Ia
_cod_original_cell_volume 1104.1(4)
_cod_database_code 2241847
_shelx_space_group_comment
;
The symmetry employed for this shelxl refinement is uniquely defined
by the following loop, which should always be used as a source of
symmetry information in preference to the above space-group names.
They are only intended as comments.
;
_shelx_estimated_absorpt_t_min 0.952
_shelx_estimated_absorpt_t_max 0.963
_shelxl_version_number 2014/6

loop_
_space_group_symop_operation_xyz
'x, y, z'
'-x, y+1/2, -z+1/2'
'-x, -y, -z'
'x, -y-1/2, z-1/2'

loop_
_atom_site_type_symbol
_atom_site_label
_atom_site_fract_x
_atom_site_fract_y
_atom_site_fract_z
_atom_site_U_iso_or_equiv
_atom_site_adp_type
_atom_site_calc_flag
_atom_site_occupancy
C C1 0.8345(2) 0.9330(3) 0.5467(2) 0.0330(6) Uani d 1
H H1A 0.8888 0.8929 0.4933 0.040 Uiso calc 1
H H1B 0.8859 0.9780 0.6202 0.040 Uiso calc 1
C C2 0.7415(2) 1.0430(3) 0.4762(2) 0.0349(6) Uani d 1
H H2A 0.7799 1.1002 0.4177 0.042 Uiso calc 1
H H2B 0.7123 1.1106 0.5341 0.042 Uiso calc 1
C C3 0.6333(2) 0.9507(3) 0.4064(2) 0.0312(6) Uani d 1
H H3A 0.5531 0.9989 0.4059 0.037 Uiso calc 1
H H3B 0.6426 0.9320 0.3205 0.037 Uiso calc 1
N N4 0.64418(17) 0.8166(2) 0.47832(17) 0.0272(5) Uani d 1
C C5 0.60154(19) 0.6839(2) 0.4418(2) 0.0253(5) Uani d 1
O O5 0.52224(14) 0.65677(18) 0.34888(14) 0.0280(5) Uani d 1
C C5A 0.66529(19) 0.5736(2) 0.53586(19) 0.0236(5) Uani d 1
H H5A 0.6166 0.5553 0.6019 0.028 Uiso calc 1
C C6 0.7153(2) 0.4306(2) 0.4908(2) 0.0254(5) Uani d 1
H H6 0.7007 0.3500 0.5470 0.030 Uiso calc 1
C C7 0.8561(2) 0.4655(3) 0.5143(2) 0.0296(6) Uani d 1
H H7 0.9050 0.4068 0.4645 0.035 Uiso calc 1
C C8 0.9021(2) 0.4591(3) 0.6528(2) 0.0330(6) Uani d 1
H H8 0.9504 0.3847 0.6980 0.040 Uiso calc 1
C C9 0.8604(2) 0.5799(3) 0.6976(2) 0.0302(6) Uani d 1
H H9 0.8737 0.6103 0.7812 0.036 Uiso calc 1
C C9A 0.7874(2) 0.6583(2) 0.5868(2) 0.0251(5) Uani d 1
C C9B 0.7500(2) 0.8164(3) 0.5827(2) 0.0291(6) Uani d 1
H H9B 0.7224 0.8442 0.6606 0.035 Uiso calc 1
O O10 0.85603(14) 0.62038(18) 0.49215(14) 0.0276(4) Uani d 1
C C11 0.6649(2) 0.3852(2) 0.3585(2) 0.0251(5) Uani d 1
O O11 0.71540(16) 0.4123(2) 0.27256(16) 0.0374(5) Uani d 1
O O12 0.56401(14) 0.30469(18) 0.35042(15) 0.0265(4) Uani d 1
H H12 0.539(3) 0.275(3) 0.272(3) 0.040 Uiso d 1

loop_
_atom_site_aniso_label
_atom_site_aniso_U_11
_atom_site_aniso_U_22
_atom_site_aniso_U_33
_atom_site_aniso_U_12
_atom_site_aniso_U_13
_atom_site_aniso_U_23
C1 0.0350(13) 0.0293(13) 0.0289(12) -0.0063(9) -0.0086(10) -0.0015(9)
C2 0.0433(15) 0.0252(13) 0.0318(14) -0.0031(10) -0.0039(11) 0.0009(9)
C3 0.0333(13) 0.0261(13) 0.0304(13) 0.0025(9) -0.0033(10) 0.0043(9)
N4 0.0257(10) 0.0236(11) 0.0278(10) 0.0004(7) -0.0064(8) 0.0017(7)
C5 0.0192(10) 0.0290(12) 0.0246(11) -0.0003(8) -0.0036(8) 0.0016(8)
O5 0.0233(8) 0.0293(9) 0.0259(9) -0.0010(6) -0.0098(6) 0.0025(6)
C5A 0.0190(10) 0.0270(12) 0.0214(11) -0.0001(8) -0.0052(8) 0.0018(8)
C6 0.0229(11) 0.0254(12) 0.0235(11) -0.0011(8) -0.0066(8) 0.0011(8)
C7 0.0215(11) 0.0309(13) 0.0314(13) 0.0017(9) -0.0075(9) -0.0039(9)
C8 0.0252(11) 0.0324(13) 0.0334(14) 0.0030(9) -0.0148(9) 0.0008(9)
C9 0.0268(12) 0.0341(14) 0.0237(12) -0.0021(9) -0.0102(9) 0.0011(9)
C9A 0.0231(11) 0.0260(12) 0.0226(11) -0.0001(8) -0.0045(8) -0.0008(8)
C9B 0.0269(12) 0.0323(14) 0.0236(11) 0.0001(9) -0.0066(9) -0.0003(9)
O10 0.0222(8) 0.0303(9) 0.0276(9) -0.0023(6) -0.0023(6) -0.0015(7)
C11 0.0221(11) 0.0246(12) 0.0254(12) 0.0003(8) -0.0036(8) 0.0000(8)
O11 0.0352(10) 0.0471(12) 0.0276(10) -0.0085(8) 0.0004(7) -0.0016(7)
O12 0.0205(8) 0.0301(9) 0.0251(9) -0.0027(6) -0.0053(6) -0.0030(6)

loop_
_atom_type_symbol
_atom_type_description
_atom_type_scat_dispersion_real
_atom_type_scat_dispersion_imag
_atom_type_scat_source
C C 0.0070 0.0030 'International Tables Vol C Tables 4.2.6.8 and 6.1.1.4'
H H 0.0000 0.0000 'International Tables Vol C Tables 4.2.6.8 and 6.1.1.4'
N N 0.0130 0.0070 'International Tables Vol C Tables 4.2.6.8 and 6.1.1.4'
O O 0.0210 0.0120 'International Tables Vol C Tables 4.2.6.8 and 6.1.1.4'

loop_
_geom_angle_atom_site_label_1
_geom_angle_atom_site_label_2
_geom_angle_atom_site_label_3
_geom_angle
C9B C1 C2 102.2(2)
C9B C1 H1A 111.3
C2 C1 H1A 111.3
C9B C1 H1B 111.3
C2 C1 H1B 111.3
H1A C1 H1B 109.2
C1 C2 C3 105.63(19)
C1 C2 H2A 110.6
C3 C2 H2A 110.6
C1 C2 H2B 110.6
C3 C2 H2B 110.6
H2A C2 H2B 108.7
N4 C3 C2 102.45(18)
N4 C3 H3A 111.3
C2 C3 H3A 111.3
N4 C3 H3B 111.3
C2 C3 H3B 111.3
H3A C3 H3B 109.2
C5 N4 C3 128.07(19)
C5 N4 C9B 114.43(18)
C3 N4 C9B 113.42(18)
O5 C5 N4 125.7(2)
O5 C5 C5A 126.3(2)
N4 C5 C5A 108.04(17)
C5 C5A C6 119.56(18)
C5 C5A C9A 99.73(17)
C6 C5A C9A 101.74(17)
C5 C5A H5A 111.5
C6 C5A H5A 111.5
C9A C5A H5A 111.5
C11 C6 C5A 117.10(17)
C11 C6 C7 112.8(2)
C5A C6 C7 100.16(17)
C11 C6 H6 108.8
C5A C6 H6 108.8
C7 C6 H6 108.8
O10 C7 C8 101.44(18)
O10 C7 C6 101.91(17)
C8 C7 C6 107.0(2)
O10 C7 H7 115.0
C8 C7 H7 115.0
C6 C7 H7 115.0
C9 C8 C7 105.6(2)
C9 C8 H8 127.2
C7 C8 H8 127.2
C8 C9 C9A 105.3(2)
C8 C9 H9 127.3
C9A C9 H9 127.3
O10 C9A C9B 112.83(19)
O10 C9A C9 101.49(18)
C9B C9A C9 125.67(19)
O10 C9A C5A 98.78(16)
C9B C9A C5A 104.85(17)
C9 C9A C5A 110.12(18)
N4 C9B C9A 101.29(17)
N4 C9B C1 103.16(18)
C9A C9B C1 120.6(2)
N4 C9B H9B 110.3
C9A C9B H9B 110.3
C1 C9B H9B 110.3
C7 O10 C9A 95.65(17)
O11 C11 O12 124.4(2)
O11 C11 C6 123.9(2)
O12 C11 C6 111.56(19)
C11 O12 H12 109.4(19)

loop_
_geom_bond_atom_site_label_1
_geom_bond_atom_site_label_2
_geom_bond_distance
C1 C9B 1.524(4)
C1 C2 1.544(3)
C1 H1A 0.9900
C1 H1B 0.9900
C2 C3 1.548(3)
C2 H2A 0.9900
C2 H2B 0.9900
C3 N4 1.461(3)
C3 H3A 0.9900
C3 H3B 0.9900
N4 C5 1.343(3)
N4 C9B 1.480(3)
C5 O5 1.243(3)
C5 C5A 1.527(3)
C5A C6 1.546(3)
C5A C9A 1.568(3)
C5A H5A 1.0000
C6 C11 1.522(3)
C6 C7 1.561(3)
C6 H6 1.0000
C7 O10 1.446(3)
C7 C8 1.522(3)
C7 H7 1.0000
C8 C9 1.334(4)
C8 H8 0.9500
C9 C9A 1.516(3)
C9 H9 0.9500
C9A O10 1.447(3)
C9A C9B 1.511(3)
C9B H9B 1.0000
C11 O11 1.216(3)
C11 O12 1.327(3)
O12 H12 0.90(3)

loop_
_geom_hbond_atom_site_label_D
_geom_hbond_atom_site_label_H
_geom_hbond_atom_site_label_A
_geom_hbond_site_symmetry_A
_geom_hbond_distance_DH
_geom_hbond_distance_HA
_geom_hbond_distance_DA
_geom_hbond_angle_DHA
O12 H12 O5 2_645 0.90(3) 1.75(3) 2.613(2) 157(3)
C5A H5A O12 3_666 1.00 2.51 3.234(3) 129

loop_
_geom_torsion_atom_site_label_1
_geom_torsion_atom_site_label_2
_geom_torsion_atom_site_label_3
_geom_torsion_atom_site_label_4
_geom_torsion
C9B C1 C2 C3 -35.5(3)
C1 C2 C3 N4 23.1(3)
C2 C3 N4 C5 -157.3(2)
C2 C3 N4 C9B -1.6(3)
C3 N4 C5 O5 -16.7(4)
C9B N4 C5 O5 -172.2(2)
C3 N4 C5 C5A 164.6(2)
C9B N4 C5 C5A 9.0(3)
O5 C5 C5A C6 45.6(3)
N4 C5 C5A C6 -135.7(2)
O5 C5 C5A C9A 155.1(2)
N4 C5 C5A C9A -26.1(2)
C5 C5A C6 C11 -18.4(3)
C9A C5A C6 C11 -126.8(2)
C5 C5A C6 C7 103.9(2)
C9A C5A C6 C7 -4.5(2)
C11 C6 C7 O10 92.5(2)
C5A C6 C7 O10 -32.8(2)
C11 C6 C7 C8 -161.48(19)
C5A C6 C7 C8 73.2(2)
O10 C7 C8 C9 32.0(3)
C6 C7 C8 C9 -74.4(2)
C7 C8 C9 C9A 0.9(3)
C8 C9 C9A O10 -33.6(2)
C8 C9 C9A C9B -162.9(2)
C8 C9 C9A C5A 70.3(3)
C5 C5A C9A O10 -82.84(18)
C6 C5A C9A O10 40.32(19)
C5 C5A C9A C9B 33.7(2)
C6 C5A C9A C9B 156.88(18)
C5 C5A C9A C9 171.42(19)
C6 C5A C9A C9 -65.4(2)
C5 N4 C9B C9A 13.2(3)
C3 N4 C9B C9A -146.0(2)
C5 N4 C9B C1 138.6(2)
C3 N4 C9B C1 -20.6(3)
O10 C9A C9B N4 77.5(2)
C9 C9A C9B N4 -157.9(2)
C5A C9A C9B N4 -29.0(2)
O10 C9A C9B C1 -35.3(3)
C9 C9A C9B C1 89.3(3)
C5A C9A C9B C1 -141.8(2)
C2 C1 C9B N4 33.3(2)
C2 C1 C9B C9A 145.2(2)
C8 C7 O10 C9A -50.66(19)
C6 C7 O10 C9A 59.66(18)
C9B C9A O10 C7 -171.63(16)
C9 C9A O10 C7 51.38(18)
C5A C9A O10 C7 -61.36(16)
C5A C6 C11 O11 95.3(3)
C7 C6 C11 O11 -20.2(3)
C5A C6 C11 O12 -88.8(2)
C7 C6 C11 O12 155.70(19)

_cod_database_fobs_code 2241847
